data_4001478
loop_
_publ_author_name
'Ewald, Bastian'
'Prots, Yurii'
'Kudla, Christian'
'Gr\"uner, Daniel'
'Cardoso-Gil, Raul'
'Kniep, R\"udiger'

_publ_section_title
;
 Crystal Structure and Thermochemical Properties of a First Scandium
 Borophosphate, Sc(H2O)2[BP2O8]&#x00B7;H2O
;
_journal_issue 3
_journal_name_full 'Chemistry of Materials'
_journal_page_first 673
_journal_paper_doi 10.1021/cm051577o
_journal_volume 18
_journal_year 2006
_chemical_formula_sum 'B H6 O11 P2 Sc'
_chemical_formula_weight 299.76
_chemical_name_systematic
; 
Diaqua-scandium catena-monoboro-bisphosphate monohydrate
;
_space_group_IT_number 179
_symmetry_cell_setting hexagonal
_symmetry_space_group_name_Hall 'P 65 2 (0 0 1)'
_symmetry_space_group_name_H-M 'P 65 2 2'
_cell_angle_alpha 90
_cell_angle_beta 90
_cell_angle_gamma 120
_cell_formula_units_Z 6
_cell_length_a 9.5739
_cell_length_b 9.5739
_cell_length_c 15.8069
_cell_measurement_temperature 293
_cell_volume 1254.744
_computing_publication_material '(Jana2000; Petricek and Dusek, 2000)'
_computing_structure_refinement '(Jana2000; Petricek and Dusek, 2000)'
_diffrn_ambient_temperature 293
_diffrn_detector_type 'Position sensitive detector'
_diffrn_measurement_device_type 'STOE Stadi M-MP'
_diffrn_radiation_monochromator Ge111
_diffrn_radiation_type 'Cu K\a1'
_diffrn_radiation_wavelength 1.54059
_diffrn_reflns_limit_h_max 10
_diffrn_reflns_limit_h_min 0
_diffrn_reflns_limit_k_max 10
_diffrn_reflns_limit_k_min 0
_diffrn_reflns_limit_l_max 16
_diffrn_reflns_limit_l_min 0
_diffrn_source 'X-ray tube'
_diffrn_source_target Cu
_exptl_absorpt_process_details '(Jana2000; Petricek and Dusek, 2000)'
_exptl_crystal_density_diffrn 2.4584
_exptl_crystal_F_000 864
_pd_char_colour colorless
_pd_char_particle_morphology '50 mu'
_pd_instr_location ' ?'
_pd_meas_2theta_range_inc 0.02
_pd_meas_2theta_range_max 109.980
_pd_meas_2theta_range_min 5.000
_pd_meas_number_of_points 5250
_pd_meas_scan_method 'continuous scan'
_pd_prep_pressure ambient
_pd_prep_temperature 293
_pd_proc_2theta_range_inc 0.02
_pd_proc_2theta_range_max 109.98
_pd_proc_2theta_range_min 5
_pd_proc_ls_background_function '18 Legendre polynoms'
_pd_proc_ls_pref_orient_corr none
_pd_proc_ls_profile_function Pseudo-Voigt
_pd_proc_ls_prof_R_factor 0.0328
_pd_proc_ls_prof_wR_expected 0.0166
_pd_proc_ls_prof_wR_factor 0.0468
_pd_spec_mounting 'sealed glass capillary with diameter o.3 mm''
_pd_spec_shape powder
_pd_spec_size_axial 10
_pd_spec_size_equat 0.3
_pd_spec_size_thick 0.3
_refine_ls_extinction_method none
_refine_ls_number_parameters 70
_refine_ls_R_factor_all 0.0348
_refine_ls_R_factor_gt 0.0344
_refine_ls_shift/su_max 4.7707
_refine_ls_shift/su_mean 0.4769
_refine_ls_weighting_scheme sigma
_refine_ls_wR_factor_gt 0.0343
_refine_ls_wR_factor_ref 0.0343
_cod_data_source_file cm051577osi20050719_102905.cif
_cod_data_source_block (I)
_cod_original_cell_volume 1254.729
_cod_original_sg_symbol_Hall 'P 65;2#0,0,1/12'
_cod_original_formula_sum 'H6 B O11 P2 Sc'
_cod_database_code 4001478

loop_
_symmetry_equiv_pos_site_id
_symmetry_equiv_pos_as_xyz
1 x,y,z
2 x-y,x,5/6+z
3 -y,-x,1/6-z
4 -y,x-y,2/3+z
5 x-y,-y,-z
6 -x,-y,1/2+z
7 x,x-y,5/6-z
8 -x+y,-x,1/3+z
9 y,x,2/3-z
10 y,-x+y,1/6+z
11 -x+y,y,1/2-z
12 -x,-x+y,1/3-z

loop_
_atom_site_label
_atom_site_type_symbol
_atom_site_fract_x
_atom_site_fract_y
_atom_site_fract_z
_atom_site_adp_type
_atom_site_U_iso_or_equiv
_atom_site_symmetry_multiplicity
_atom_site_occupancy
_atom_site_calc_flag
Sc Sc 0.5556(3) 0.1111(7) 0.75 Uani 0.018(3) 6 1 d
P P 0.3774(6) 0.1682(7) 0.5845(4) Uani 0.016(3) 12 1 d
B B 0.289(4) 0.145(2) 0.4167 Uiso 0.030(11) 6 1 d
O1 O 0.4077(14) 0.1727(15) 0.4887(7) Uiso 0.015(4) 12 1 d
O2 O 0.2065(16) 0.0281(13) 0.6030(8) Uiso 0.017(4) 12 1 d
O3 O 0.5056(15) 0.1457(14) 0.6240(8) Uiso 0.013(4) 12 1 d
O4 O 0.3769(15) 0.3190(15) 0.6135(8) Uiso 0.022(4) 12 1 d
O5 O 0.4893(14) 0.2912(14) 0.7872(8) Uiso 0.035(5) 12 1 d
O6 O 0.187(3) 0.166(3) 0.855(2) Uiso 0.038(10) 12 0.5 d

loop_
_atom_site_aniso_label
_atom_site_aniso_type_symbol
_atom_site_aniso_U_11
_atom_site_aniso_U_22
_atom_site_aniso_U_33
_atom_site_aniso_U_12
_atom_site_aniso_U_13
_atom_site_aniso_U_23
Sc Sc 0.021(3) 0.014(4) 0.016(4) 0.007(2) -0.002(4) 0
P P 0.017(3) 0.017(4) 0.014(3) 0.008(3) -0.004(3) -0.002(3)

loop_
_atom_type_symbol
_atom_type_scat_dispersion_real
_atom_type_scat_dispersion_imag
_atom_type_scat_source
Sc 0.312 1.533 'International Tables Vol C Tables  4.2.6.8 and 6.1.1.1'
B 0.009 0.004 'International Tables Vol C Tables  4.2.6.8 and 6.1.1.1'
P 0.296 0.433 'International Tables Vol C Tables  4.2.6.8 and 6.1.1.1'
O 0.049 0.032 'International Tables Vol C Tables  4.2.6.8 and 6.1.1.1'

loop_
_geom_angle_atom_site_label_1
_geom_angle_atom_site_label_2
_geom_angle_atom_site_label_3
_geom_angle_site_symmetry_1
_geom_angle_site_symmetry_3
_geom_angle
_geom_angle_publ_flag
O3 Sc O3 . 11_656 164.4(5) yes
O3 Sc O4 . 10_555 95.4(5) yes
O3 Sc O4 . 12_656 95.1(6) yes
O3 Sc O5 . . 87.3(6) yes
O3 Sc O5 . 11_656 82.1(5) yes
O3 Sc O3 11_656 . 164.4(5) yes
O3 Sc O4 11_656 10_555 95.1(5) yes
O3 Sc O4 11_656 12_656 95.4(7) yes
O3 Sc O5 11_656 . 82.1(6) yes
O3 Sc O5 11_656 11_656 87.3(5) yes
O4 Sc O4 10_555 12_656 95.1(7) yes
O4 Sc O5 10_555 . 85.4(7) yes
O4 Sc O5 10_555 11_656 177.5(6) yes
O4 Sc O4 12_656 10_555 95.1(7) yes
O4 Sc O5 12_656 . 177.5(5) yes
O4 Sc O5 12_656 11_656 85.4(6) yes
O5 Sc O5 . 11_656 94.2(6) yes
O5 Sc O5 11_656 . 94.2(6) yes
B P B . 5_556 81.6(4) yes
B P O1 . . 26.0(9) yes
B P O2 . . 87.9(7) yes
B P O3 . . 129.3(10) yes
B P O4 . . 102.8(8) yes
B P B 5_556 . 81.6(4) yes
B P O1 5_556 . 93.7(5) yes
B P O2 5_556 . 26.4(10) yes
B P O3 5_556 . 97.2(10) yes
B P O4 5_556 . 131.7(10) yes
O1 P O2 . . 108.4(7) yes
O1 P O3 . . 105.0(9) yes
O1 P O4 . . 111.1(8) yes
O2 P O3 . . 112.9(8) yes
O2 P O4 . . 105.3(8) yes
O3 P O4 . . 114.0(8) yes
P B P . 2_554 97.3(6) yes
P B P . 5_556 90.2(6) yes
P B P . 7_555 149.3(14) yes
P B O1 . . 26.1(6) yes
P B O1 . 7_555 124.0(16) yes
P B O2 . 2_554 90.9(7) yes
P B O2 . 5_556 108.2(8) yes
P B P 2_554 . 97.3(6) yes
P B P 2_554 5_556 151.5(14) yes
P B P 2_554 7_555 90.2(6) yes
P B O1 2_554 . 109.9(10) yes
P B O1 2_554 7_555 88.5(13) yes
P B O2 2_554 2_554 27.5(6) yes
P B O2 2_554 5_556 126(2) yes
P B P 5_556 . 90.2(6) yes
P B P 5_556 2_554 151.5(14) yes
P B P 5_556 7_555 97.3(6) yes
P B O1 5_556 . 88.5(13) yes
P B O1 5_556 7_555 109.9(16) yes
P B O2 5_556 2_554 125.6(14) yes
P B O2 5_556 5_556 27.5(11) yes
P B P 7_555 . 149.3(14) yes
P B P 7_555 2_554 90.2(6) yes
P B P 7_555 5_556 97.3(6) yes
P B O1 7_555 . 124.0(18) yes
P B O1 7_555 7_555 26.1(5) yes
P B O2 7_555 2_554 108.2(12) yes
P B O2 7_555 5_556 90.9(6) yes
O1 B O1 . 7_555 100(2) yes
O1 B O2 . 2_554 112.8(11) yes
O1 B O2 . 5_556 113.9(18) yes
O1 B O1 7_555 . 100(2) yes
O1 B O2 7_555 2_554 113.9(17) yes
O1 B O2 7_555 5_556 112.8(12) yes
O2 B O2 2_554 5_556 103(2) yes
O2 B O2 5_556 2_554 103(2) yes
P O1 B . . 127.8(14) yes
P O1 O1 . 5_556 81.6(6) yes
P O1 O1 . 7_555 159.3(12) yes
P O1 O2 . . 35.8(4) yes
P O1 O2 . 2_554 99.4(8) yes
P O1 O2 . 5_556 117.6(6) yes
P O1 O3 . . 36.7(5) yes
P O1 O4 . . 34.2(5) yes
P O1 O5 . 4_654 111.4(8) yes
B O1 O1 . 5_556 86.6(8) yes
B O1 O1 . 7_555 39.8(10) yes
B O1 O2 . . 98.2(11) yes
B O1 O2 . 2_554 33.0(13) yes
B O1 O2 . 5_556 32.4(8) yes
B O1 O3 . . 159.6(10) yes
B O1 O4 . . 113.4(15) yes
B O1 O5 . 4_654 120.3(13) yes
O1 O1 O1 5_556 7_555 109.7(6) yes
O1 O1 O2 5_556 . 55.5(5) yes
O1 O1 O2 5_556 2_554 98.7(6) yes
O1 O1 O2 5_556 5_556 54.4(5) yes
O1 O1 O3 5_556 . 78.3(5) yes
O1 O1 O4 5_556 . 112.4(5) yes
O1 O1 O5 5_556 4_654 95.6(7) yes
O1 O1 O1 7_555 5_556 109.7(6) yes
O1 O1 O2 7_555 . 138.0(7) yes
O1 O1 O2 7_555 2_554 62.5(6) yes
O1 O1 O2 7_555 5_556 61.8(5) yes
O1 O1 O3 7_555 . 159.8(7) yes
O1 O1 O4 7_555 . 127.0(9) yes
O1 O1 O5 7_555 4_654 85.3(6) yes
O2 O1 O2 . 2_554 80.1(6) yes
O2 O1 O2 . 5_556 81.8(5) yes
O2 O1 O3 . . 61.9(5) yes
O2 O1 O4 . . 57.9(5) yes
O2 O1 O5 . 4_654 131.3(8) yes
O2 O1 O2 2_554 . 80.1(6) yes
O2 O1 O2 2_554 5_556 55.0(6) yes
O2 O1 O3 2_554 . 136.1(7) yes
O2 O1 O4 2_554 . 80.4(7) yes
O2 O1 O5 2_554 4_654 147.6(6) yes
O2 O1 O2 5_556 . 81.8(5) yes
O2 O1 O2 5_556 2_554 55.0(6) yes
O2 O1 O3 5_556 . 131.8(6) yes
O2 O1 O4 5_556 . 124.9(7) yes
O2 O1 O5 5_556 4_654 114.5(7) yes
O3 O1 O4 . . 61.5(6) yes
O3 O1 O5 . 4_654 75.3(6) yes
O4 O1 O5 . 4_654 120.2(6) yes
P O2 B . 5_556 126.1(19) yes
P O2 O1 . . 35.8(4) yes
P O2 O1 . 5_556 94.7(8) yes
P O2 O1 . 10_555 119.0(10) yes
P O2 O2 . 3_556 151.8(9) yes
P O2 O3 . . 32.9(5) yes
P O2 O4 . . 37.0(5) yes
B O2 O1 5_556 . 103.5(12) yes
B O2 O1 5_556 5_556 33.6(12) yes
B O2 O1 5_556 10_555 34.2(9) yes
B O2 O2 5_556 3_556 38.3(18) yes
B O2 O3 5_556 . 104.9(19) yes
B O2 O4 5_556 . 163.1(18) yes
O1 O2 O1 . 5_556 70.1(6) yes
O1 O2 O1 . 10_555 118.1(8) yes
O1 O2 O2 . 3_556 116.5(6) yes
O1 O2 O3 . . 57.2(5) yes
O1 O2 O4 . . 61.5(5) yes
O1 O2 O1 5_556 . 70.1(6) yes
O1 O2 O1 5_556 10_555 55.6(5) yes
O1 O2 O2 5_556 3_556 62.1(6) yes
O1 O2 O3 5_556 . 83.4(7) yes
O1 O2 O4 5_556 . 130.1(7) yes
O1 O2 O1 10_555 . 118.1(8) yes
O1 O2 O1 10_555 5_556 55.6(5) yes
O1 O2 O2 10_555 3_556 62.8(5) yes
O1 O2 O3 10_555 . 87.3(7) yes
O1 O2 O4 10_555 . 143.4(8) yes
O2 O2 O3 3_556 . 142.9(9) yes
O2 O2 O4 3_556 . 153.4(10) yes
O3 O2 O4 . . 61.1(6) yes
Sc O3 P . . 133.4(9) yes
Sc O3 O1 . . 171.1(8) yes
Sc O3 O2 . . 110.5(6) yes
Sc O3 O4 . . 112.9(7) yes
Sc O3 O5 . . 47.5(4) yes
Sc O3 O5 . 11_656 50.2(4) yes
P O3 O1 . . 38.3(5) yes
P O3 O2 . . 34.2(4) yes
P O3 O4 . . 33.4(5) yes
P O3 O5 . . 93.2(8) yes
P O3 O5 . 11_656 146.6(8) yes
O1 O3 O2 . . 60.9(5) yes
O1 O3 O4 . . 61.6(6) yes
O1 O3 O5 . . 127.4(8) yes
O1 O3 O5 . 11_656 137.6(5) yes
O2 O3 O4 . . 57.7(5) yes
O2 O3 O5 . . 90.5(6) yes
O2 O3 O5 . 11_656 157.0(7) yes
O4 O3 O5 . . 65.9(5) yes
O4 O3 O5 . 11_656 114.1(6) yes
O5 O3 O5 . 11_656 67.3(5) yes
O5 O3 O5 11_656 . 67.3(5) yes
Sc O4 P 2_554 . 145.3(8) yes
Sc O4 O1 2_554 . 111.6(6) yes
Sc O4 O2 2_554 . 154.1(8) yes
Sc O4 O3 2_554 . 138.2(7) yes
Sc O4 O5 2_554 2_554 49.0(5) yes
P O4 O1 . . 34.7(5) yes
P O4 O2 . . 37.6(5) yes
P O4 O3 . . 32.6(5) yes
P O4 O5 . 2_554 146.2(7) yes
O1 O4 O2 . . 60.5(5) yes
O1 O4 O3 . . 56.9(6) yes
O1 O4 O5 . 2_554 127.5(7) yes
O2 O4 O3 . . 61.2(6) yes
O2 O4 O5 . 2_554 113.6(7) yes
O3 O4 O5 . 2_554 171.7(6) yes
Sc O5 O1 . 8_665 111.4(7) yes
Sc O5 O3 . . 45.2(4) yes
Sc O5 O3 . 11_656 47.7(4) yes
Sc O5 O4 . 10_555 45.6(4) yes
Sc O5 O6 . . 114.8(8) yes
Sc O5 O6 . 9_556 117.7(8) yes
O1 O5 O3 8_665 . 114.0(5) yes
O1 O5 O3 8_665 11_656 87.6(6) yes
O1 O5 O4 8_665 10_555 152.2(8) yes
O1 O5 O6 8_665 . 127.9(9) yes
O1 O5 O6 8_665 9_556 130.4(9) yes
O3 O5 O3 . 11_656 92.3(6) yes
O3 O5 O4 . 10_555 63.7(4) yes
O3 O5 O6 . . 115.3(8) yes
O3 O5 O6 . 9_556 105.3(8) yes
O3 O5 O3 11_656 . 92.3(6) yes
O3 O5 O4 11_656 10_555 65.3(5) yes
O3 O5 O6 11_656 . 106.2(9) yes
O3 O5 O6 11_656 9_556 120.5(9) yes
O4 O5 O6 10_555 . 69.5(8) yes
O4 O5 O6 10_555 9_556 72.9(8) yes
O6 O5 O6 . 9_556 16.1(10) yes
O6 O5 O6 9_556 . 16.1(10) yes
O5 O6 O5 . 9_556 81.6(7) yes
O5 O6 O6 . 7_556 105.4(15) yes
O5 O6 O6 . 9_556 84(3) yes
O5 O6 O5 9_556 . 81.6(7) yes
O5 O6 O6 9_556 7_556 115.7(16) yes
O5 O6 O6 9_556 9_556 80(3) yes
O6 O6 O6 7_556 9_556 162(3) yes
O6 O6 O6 9_556 7_556 162(3) yes

loop_
_geom_bond_atom_site_label_1
_geom_bond_atom_site_label_2
_geom_bond_site_symmetry_2
_geom_bond_distance
_geom_bond_publ_flag
Sc O3 . 2.113(13) yes
Sc O3 11_656 2.113(13) yes
Sc O4 10_555 2.076(12) yes
Sc O4 12_656 2.08(2) yes
Sc O5 . 2.195(17) yes
Sc O5 11_656 2.195(14) yes
P B . 2.759(12) yes
P B 5_556 2.695(19) yes
P O1 . 1.539(13) yes
P O2 . 1.539(12) yes
P O3 . 1.485(17) yes
P O4 . 1.517(18) yes
B O1 . 1.53(3) yes
B O1 7_555 1.53(2) yes
B O2 2_554 1.48(4) yes
B O2 5_556 1.484(19) yes
O1 O1 5_556 2.886(17) yes
O1 O1 7_555 2.354(17) yes
O1 O2 . 2.496(16) yes
O1 O2 2_554 2.51(3) yes
O1 O2 5_556 2.529(16) yes
O1 O3 . 2.401(18) yes
O1 O4 . 2.52(2) yes
O1 O5 4_654 2.82(2) yes
O2 O2 3_556 2.330(14) yes
O2 O3 . 2.520(19) yes
O2 O4 . 2.430(16) yes
O3 O4 . 2.52(2) yes
O3 O5 . 2.973(19) yes
O3 O5 11_656 2.83(2) yes
O4 O5 2_554 2.90(3) yes
O5 O6 . 2.74(3) yes
O5 O6 9_556 2.76(3) yes
O6 O6 7_556 2.39(5) yes
O6 O6 9_556 0.77(5) yes
